data_4130316
loop_
_publ_author_name
'Borrajo-Calleja, Gustavo M'
'Bizet, Vincent'
'Mazet, Cl\'ement'

_publ_section_title
;
 Palladium-Catalyzed Enantioselective Intermolecular Carboetherification
 of Dihydrofurans.
;
_journal_issue 12
_journal_name_full 'Journal of the American Chemical Society'
_journal_page_first 4014
_journal_page_last 4017
_journal_paper_doi 10.1021/jacs.6b02158
_journal_volume 138
_journal_year 2016
_chemical_absolute_configuration ad
_chemical_formula_moiety 'C18 H18 O2'
_chemical_formula_sum 'C18 H18 O2'
_chemical_formula_weight 266.32
_space_group_crystal_system orthorhombic
_space_group_IT_number 19
_space_group_name_Hall 'P 2ac 2ab'
_space_group_name_H-M_alt 'P 21 21 21'
_atom_sites_solution_hydrogens geom
_atom_sites_solution_primary direct
_audit_creation_date 2016-02-26
_audit_creation_method
;
Olex2 1.2-beta
(compiled 2016.02.16 svn.r3264 for OlexSys, GUI svn.r5155)
;
_cell_angle_alpha 90
_cell_angle_beta 90
_cell_angle_gamma 90
_cell_formula_units_Z 4
_cell_length_a 7.43203(5)
_cell_length_b 8.92309(5)
_cell_length_c 21.25373(13)
_cell_measurement_reflns_used 37835
_cell_measurement_temperature 180.00(14)
_cell_measurement_theta_max 73.3260
_cell_measurement_theta_min 4.1280
_cell_volume 1409.477(15)
_computing_cell_refinement
;
CrysAlisPro, Agilent Technologies,
Version 1.171.37.35 (release 13-08-2014 CrysAlis171 .NET)
(compiled Aug 13 2014,18:06:01)
;
_computing_data_collection
;
CrysAlisPro, Agilent Technologies,
Version 1.171.37.35 (release 13-08-2014 CrysAlis171 .NET)
(compiled Aug 13 2014,18:06:01)
;
_computing_data_reduction
;
CrysAlisPro, Agilent Technologies,
Version 1.171.37.35 (release 13-08-2014 CrysAlis171 .NET)
(compiled Aug 13 2014,18:06:01)
;
_computing_molecular_graphics 'Olex2 (Dolomanov et al., 2009)'
_computing_publication_material 'Olex2 (Dolomanov et al., 2009)'
_computing_structure_refinement 'ShelXL (Sheldrick, 2015)'
_computing_structure_solution 'ShelXT (Sheldrick, 2015)'
_diffrn_ambient_environment N~2~
_diffrn_ambient_temperature 180.00(14)
_diffrn_detector 'CCD plate'
_diffrn_detector_area_resol_mean 10.4679
_diffrn_detector_type Atlas
_diffrn_measured_fraction_theta_full 1.000
_diffrn_measured_fraction_theta_max 0.999
_diffrn_measurement_details
;
#__ type_ start__ end____ width___ exp.time_
  1 omega  -70.00   36.00   1.0000    1.0000
omega____ theta____ kappa____ phi______ frames
    -      -37.5615   57.0000  -60.0000 106

#__ type_ start__ end____ width___ exp.time_
  2 omega  -16.00   10.00   1.0000    1.0000
omega____ theta____ kappa____ phi______ frames
    -      -37.5615   38.0000 -150.0000 26

#__ type_ start__ end____ width___ exp.time_
  3 omega  -60.00  -20.00   1.0000    1.0000
omega____ theta____ kappa____ phi______ frames
    -      -37.5615   38.0000 -150.0000 40

#__ type_ start__ end____ width___ exp.time_
  4 omega   48.00  107.00   1.0000    1.0000
omega____ theta____ kappa____ phi______ frames
    -      109.7499 -111.0000  -30.0000 59

#__ type_ start__ end____ width___ exp.time_
  5 omega   36.00  139.00   1.0000    1.0000
omega____ theta____ kappa____ phi______ frames
    -      109.7499  -45.0000   90.0000 103

#__ type_ start__ end____ width___ exp.time_
  6 omega  117.00  150.00   1.0000    1.0000
omega____ theta____ kappa____ phi______ frames
    -      109.7499  114.0000   95.0000 33

#__ type_ start__ end____ width___ exp.time_
  7 omega  115.00  171.00   1.0000    1.0000
omega____ theta____ kappa____ phi______ frames
    -      109.7499  111.0000   30.0000 56

#__ type_ start__ end____ width___ exp.time_
  8 omega  148.00  174.00   1.0000    1.0000
omega____ theta____ kappa____ phi______ frames
    -      109.7499  111.0000 -180.0000 26

#__ type_ start__ end____ width___ exp.time_
  9 omega -111.00  -85.00   1.0000    1.0000
omega____ theta____ kappa____ phi______ frames
    -      -37.5615  -19.0000   60.0000 26

#__ type_ start__ end____ width___ exp.time_
 10 omega  -60.00    2.00   1.0000    1.0000
omega____ theta____ kappa____ phi______ frames
    -      -37.5615  -19.0000   60.0000 62

#__ type_ start__ end____ width___ exp.time_
 11 omega  102.00  151.00   1.0000    1.0000
omega____ theta____ kappa____ phi______ frames
    -      109.7499  111.0000 -120.0000 49

#__ type_ start__ end____ width___ exp.time_
 12 omega   67.00   99.00   1.0000    1.0000
omega____ theta____ kappa____ phi______ frames
    -      109.7499    0.0000  -30.0000 32

#__ type_ start__ end____ width___ exp.time_
 13 omega  142.00  168.00   1.0000    1.0000
omega____ theta____ kappa____ phi______ frames
    -      109.7499    0.0000  -30.0000 26

#__ type_ start__ end____ width___ exp.time_
 14 omega  108.00  164.00   1.0000    1.0000
omega____ theta____ kappa____ phi______ frames
    -      109.7499  111.0000  150.0000 56

#__ type_ start__ end____ width___ exp.time_
 15 omega  -37.00   -5.00   1.0000    1.0000
omega____ theta____ kappa____ phi______ frames
    -      -37.5615  -57.0000  -90.0000 32

#__ type_ start__ end____ width___ exp.time_
 16 omega  -99.00  -61.00   1.0000    1.0000
omega____ theta____ kappa____ phi______ frames
    -      -37.5615  -57.0000   30.0000 38

#__ type_ start__ end____ width___ exp.time_
 17 omega  -46.00   -5.00   1.0000    1.0000
omega____ theta____ kappa____ phi______ frames
    -      -37.5615  -57.0000   30.0000 41

#__ type_ start__ end____ width___ exp.time_
 18 omega  -68.00   41.00   1.0000    1.0000
omega____ theta____ kappa____ phi______ frames
    -      -37.5615   38.0000   60.0000 109

#__ type_ start__ end____ width___ exp.time_
 19 omega -115.00  -44.00   1.0000    1.0000
omega____ theta____ kappa____ phi______ frames
    -      -37.5615  -57.0000  -90.0000 71

#__ type_ start__ end____ width___ exp.time_
 20 omega   56.00  124.00   1.0000    1.0000
omega____ theta____ kappa____ phi______ frames
    -       37.5615 -178.0000 -180.0000 68

#__ type_ start__ end____ width___ exp.time_
 21 omega  101.00  130.00   1.0000    1.0000
omega____ theta____ kappa____ phi______ frames
    -       37.5615  178.0000    0.0000 29

#__ type_ start__ end____ width___ exp.time_
 22 omega    4.00   29.00   1.0000    1.0000
omega____ theta____ kappa____ phi______ frames
    -       44.0000   89.0000  104.6440 25

#__ type_ start__ end____ width___ exp.time_
 23 omega    4.00   29.00   1.0000    1.0000
omega____ theta____ kappa____ phi______ frames
    -       44.0000   89.0000 -162.2702 25

#__ type_ start__ end____ width___ exp.time_
 24 omega   13.00   47.00   1.0000    1.0000
omega____ theta____ kappa____ phi______ frames
    -       48.0000   78.0000   23.9356 34

#__ type_ start__ end____ width___ exp.time_
 25 omega   19.00   44.00   1.0000    1.0000
omega____ theta____ kappa____ phi______ frames
    -       56.0000   81.0000  -86.3485 25

#__ type_ start__ end____ width___ exp.time_
 26 omega   19.00   44.00   1.0000    1.0000
omega____ theta____ kappa____ phi______ frames
    -       56.0000   82.0000  128.8918 25

#__ type_ start__ end____ width___ exp.time_
 27 omega   97.00  123.00   1.0000    1.0000
omega____ theta____ kappa____ phi______ frames
    -       60.0000   76.0000   -1.3413 26

#__ type_ start__ end____ width___ exp.time_
 28 omega   27.00   68.00   1.0000    1.0000
omega____ theta____ kappa____ phi______ frames
    -       60.0000   76.0000   -1.3413 41

#__ type_ start__ end____ width___ exp.time_
 29 omega   93.00  147.00   1.0000    1.0000
omega____ theta____ kappa____ phi______ frames
    -       64.0000   77.0000  -46.1364 54

#__ type_ start__ end____ width___ exp.time_
 30 omega   28.00   84.00   1.0000    1.0000
omega____ theta____ kappa____ phi______ frames
    -       64.0000   77.0000  -46.1364 56

#__ type_ start__ end____ width___ exp.time_
 31 omega   92.00  118.00   1.0000    1.0000
omega____ theta____ kappa____ phi______ frames
    -       64.0000   76.0000 -100.6415 26

#__ type_ start__ end____ width___ exp.time_
 32 omega   29.00  108.00   1.0000    1.0000
omega____ theta____ kappa____ phi______ frames
    -       64.0000   77.0000   44.1210 79

#__ type_ start__ end____ width___ exp.time_
 33 omega   36.00   62.00   1.0000    1.0000
omega____ theta____ kappa____ phi______ frames
    -       64.0000   76.0000   86.4792 26

#__ type_ start__ end____ width___ exp.time_
 34 omega   30.00   63.00   1.0000    1.0000
omega____ theta____ kappa____ phi______ frames
    -       64.0000   76.0000 -100.6415 33

#__ type_ start__ end____ width___ exp.time_
 35 omega   28.00   64.00   1.0000    1.0000
omega____ theta____ kappa____ phi______ frames
    -       64.0000   75.0000 -141.7403 36

#__ type_ start__ end____ width___ exp.time_
 36 omega   37.00   89.00   1.0000    1.0000
omega____ theta____ kappa____ phi______ frames
    -       72.0000   77.0000  151.4427 52

#__ type_ start__ end____ width___ exp.time_
 37 omega   36.00   62.00   1.0000    1.0000
omega____ theta____ kappa____ phi______ frames
    -       72.0000   77.0000  128.0440 26

#__ type_ start__ end____ width___ exp.time_
 38 omega   62.00  101.00   1.0000    1.0000
omega____ theta____ kappa____ phi______ frames
    -      109.7499  -94.0000   90.0000 39

#__ type_ start__ end____ width___ exp.time_
 39 omega   75.00  169.00   1.0000    1.0000
omega____ theta____ kappa____ phi______ frames
    -      109.7499   77.0000   60.0000 94

#__ type_ start__ end____ width___ exp.time_
 40 omega   74.00   99.00   1.0000    1.0000
omega____ theta____ kappa____ phi______ frames
    -      109.7499   77.0000 -120.0000 25

#__ type_ start__ end____ width___ exp.time_
 41 omega  127.00  171.00   1.0000    1.0000
omega____ theta____ kappa____ phi______ frames
    -      109.7499   77.0000 -180.0000 44

#__ type_ start__ end____ width___ exp.time_
 42 omega   74.00  119.00   1.0000    1.0000
omega____ theta____ kappa____ phi______ frames
    -      109.7499   77.0000 -180.0000 45

#__ type_ start__ end____ width___ exp.time_
 43 omega   78.00  160.00   1.0000    1.0000
omega____ theta____ kappa____ phi______ frames
    -      109.7499   61.0000  150.0000 82

#__ type_ start__ end____ width___ exp.time_
 44 omega   78.00  142.00   1.0000    1.0000
omega____ theta____ kappa____ phi______ frames
    -      109.7499   61.0000  120.0000 64

#__ type_ start__ end____ width___ exp.time_
 45 omega  123.00  150.00   1.0000    1.0000
omega____ theta____ kappa____ phi______ frames
    -      109.7499   61.0000  -30.0000 27

#__ type_ start__ end____ width___ exp.time_
 46 omega   77.00  105.00   1.0000    1.0000
omega____ theta____ kappa____ phi______ frames
    -      109.7499   61.0000  -30.0000 28

#__ type_ start__ end____ width___ exp.time_
 47 omega   79.00  105.00   1.0000    1.0000
omega____ theta____ kappa____ phi______ frames
    -      109.7499   61.0000  -90.0000 26

#__ type_ start__ end____ width___ exp.time_
 48 omega   43.00  108.00   1.0000    1.0000
omega____ theta____ kappa____ phi______ frames
    -      109.7499  -94.0000    0.0000 65

#__ type_ start__ end____ width___ exp.time_
 49 omega   74.00  115.00   1.0000    1.0000
omega____ theta____ kappa____ phi______ frames
    -      109.7499   77.0000  -90.0000 41

#__ type_ start__ end____ width___ exp.time_
 50 omega   77.00  105.00   1.0000    1.0000
omega____ theta____ kappa____ phi______ frames
    -      109.7499   61.0000 -120.0000 28

#__ type_ start__ end____ width___ exp.time_
 51 omega  118.00  144.00   1.0000    1.0000
omega____ theta____ kappa____ phi______ frames
    -      109.7499   77.0000   90.0000 26

#__ type_ start__ end____ width___ exp.time_
 52 omega  121.00  150.00   1.0000    1.0000
omega____ theta____ kappa____ phi______ frames
    -      109.7499   61.0000   30.0000 29

#__ type_ start__ end____ width___ exp.time_
 53 omega   74.00  100.00   1.0000    1.0000
omega____ theta____ kappa____ phi______ frames
    -      109.7499   77.0000   90.0000 26

#__ type_ start__ end____ width___ exp.time_
 54 omega   77.00  117.00   1.0000    1.0000
omega____ theta____ kappa____ phi______ frames
    -      109.7499   61.0000   30.0000 40

#__ type_ start__ end____ width___ exp.time_
 55 omega   77.00  108.00   1.0000    1.0000
omega____ theta____ kappa____ phi______ frames
    -      109.7499   61.0000   60.0000 31

#__ type_ start__ end____ width___ exp.time_
 56 omega   77.00  103.00   1.0000    1.0000
omega____ theta____ kappa____ phi______ frames
    -      109.7499   61.0000 -180.0000 26

#__ type_ start__ end____ width___ exp.time_
 57 omega   59.00  101.00   1.0000    1.0000
omega____ theta____ kappa____ phi______ frames
    -      109.7499  -94.0000 -180.0000 42

#__ type_ start__ end____ width___ exp.time_
 58 omega   38.00   72.00   1.0000    1.0000
omega____ theta____ kappa____ phi______ frames
    -      109.7499 -111.0000  -90.0000 34

#__ type_ start__ end____ width___ exp.time_
 59 omega   76.00  113.00   1.0000    1.0000
omega____ theta____ kappa____ phi______ frames
    -      109.7499 -111.0000  -90.0000 37

#__ type_ start__ end____ width___ exp.time_
 60 omega   78.00  144.00   1.0000    1.0000
omega____ theta____ kappa____ phi______ frames
    -      109.7499   61.0000    0.0000 66

#__ type_ start__ end____ width___ exp.time_
 61 omega   74.00  101.00   1.0000    1.0000
omega____ theta____ kappa____ phi______ frames
    -      109.7499   77.0000  -30.0000 27

#__ type_ start__ end____ width___ exp.time_
 62 omega   78.00  135.00   1.0000    1.0000
omega____ theta____ kappa____ phi______ frames
    -      109.7499   61.0000  -60.0000 57

#__ type_ start__ end____ width___ exp.time_
 63 omega   75.00  174.00   1.0000    1.0000
omega____ theta____ kappa____ phi______ frames
    -      109.7499   70.0000 -146.0000 99

#__ type_ start__ end____ width___ exp.time_
 64 omega   19.00   44.00   1.0000    1.0000
omega____ theta____ kappa____ phi______ frames
    -       56.0000   80.0000 -161.5918 25

#__ type_ start__ end____ width___ exp.time_
 65 omega -129.00   54.00   1.0000    1.0000
omega____ theta____ kappa____ phi______ frames
    -      -37.5615    0.0000  -30.0000 183

#__ type_ start__ end____ width___ exp.time_
 66 omega -129.00   54.00   1.0000    1.0000
omega____ theta____ kappa____ phi______ frames
    -      -37.5615    0.0000 -180.0000 183

#__ type_ start__ end____ width___ exp.time_
 67 omega -129.00   54.00   1.0000    1.0000
omega____ theta____ kappa____ phi______ frames
    -      -37.5615    0.0000 -150.0000 183

#__ type_ start__ end____ width___ exp.time_
 68 omega -129.00   54.00   1.0000    1.0000
omega____ theta____ kappa____ phi______ frames
    -      -37.5615    0.0000  -60.0000 183

#__ type_ start__ end____ width___ exp.time_
 69 omega -129.00   54.00   1.0000    1.0000
omega____ theta____ kappa____ phi______ frames
    -      -37.5615    0.0000 -120.0000 183

#__ type_ start__ end____ width___ exp.time_
 70 omega -129.00   54.00   1.0000    1.0000
omega____ theta____ kappa____ phi______ frames
    -      -37.5615    0.0000    0.0000 183

#__ type_ start__ end____ width___ exp.time_
 71 omega -129.00   54.00   1.0000    1.0000
omega____ theta____ kappa____ phi______ frames
    -      -37.5615    0.0000  -90.0000 183

#__ type_ start__ end____ width___ exp.time_
 72 omega    1.00  122.00   1.0000    1.0000
omega____ theta____ kappa____ phi______ frames
    -       37.5615   77.0000 -180.0000 121

#__ type_ start__ end____ width___ exp.time_
 73 omega  -54.00  129.00   1.0000    1.0000
omega____ theta____ kappa____ phi______ frames
    -       37.5615    0.0000    0.0000 183

#__ type_ start__ end____ width___ exp.time_
 74 omega  -54.00  129.00   1.0000    1.0000
omega____ theta____ kappa____ phi______ frames
    -       37.5615    0.0000  -30.0000 183

#__ type_ start__ end____ width___ exp.time_
 75 omega  -54.00  129.00   1.0000    1.0000
omega____ theta____ kappa____ phi______ frames
    -       37.5615    0.0000  -60.0000 183

#__ type_ start__ end____ width___ exp.time_
 76 omega   57.00  130.00   1.0000    1.0000
omega____ theta____ kappa____ phi______ frames
    -       37.5615  178.0000 -150.0000 73

#__ type_ start__ end____ width___ exp.time_
 77 omega  -54.00  129.00   1.0000    1.0000
omega____ theta____ kappa____ phi______ frames
    -       37.5615    0.0000   60.0000 183

#__ type_ start__ end____ width___ exp.time_
 78 omega  -54.00  129.00   1.0000    1.0000
omega____ theta____ kappa____ phi______ frames
    -       37.5615    0.0000   30.0000 183

#__ type_ start__ end____ width___ exp.time_
 79 omega  -54.00  129.00   1.0000    1.0000
omega____ theta____ kappa____ phi______ frames
    -       37.5615    0.0000  -90.0000 183

#__ type_ start__ end____ width___ exp.time_
 80 omega  -54.00  129.00   1.0000    1.0000
omega____ theta____ kappa____ phi______ frames
    -       37.5615    0.0000 -120.0000 183

#__ type_ start__ end____ width___ exp.time_
 81 omega  -54.00  129.00   1.0000    1.0000
omega____ theta____ kappa____ phi______ frames
    -       37.5615    0.0000  150.0000 183

#__ type_ start__ end____ width___ exp.time_
 82 omega  -54.00  129.00   1.0000    1.0000
omega____ theta____ kappa____ phi______ frames
    -       37.5615    0.0000  120.0000 183

#__ type_ start__ end____ width___ exp.time_
 83 omega  -54.00  129.00   1.0000    1.0000
omega____ theta____ kappa____ phi______ frames
    -       37.5615    0.0000 -150.0000 183

#__ type_ start__ end____ width___ exp.time_
 84 omega  -54.00  129.00   1.0000    1.0000
omega____ theta____ kappa____ phi______ frames
    -       37.5615    0.0000   90.0000 183

#__ type_ start__ end____ width___ exp.time_
 85 omega  -54.00  129.00   1.0000    1.0000
omega____ theta____ kappa____ phi______ frames
    -       37.5615    0.0000 -180.0000 183

#__ type_ start__ end____ width___ exp.time_
 86 omega   10.00   38.00   1.0000    1.0000
omega____ theta____ kappa____ phi______ frames
    -       48.0000   84.0000   81.4819 28

#__ type_ start__ end____ width___ exp.time_
 87 omega   10.00   36.00   1.0000    1.0000
omega____ theta____ kappa____ phi______ frames
    -       48.0000   85.0000  -82.4542 26

#__ type_ start__ end____ width___ exp.time_
 88 omega   15.00   46.00   1.0000    1.0000
omega____ theta____ kappa____ phi______ frames
    -       52.0000   81.0000 -104.1869 31

#__ type_ start__ end____ width___ exp.time_
 89 omega   19.00   46.00   1.0000    1.0000
omega____ theta____ kappa____ phi______ frames
    -       56.0000   80.0000 -161.5918 27

#__ type_ start__ end____ width___ exp.time_
 90 omega   28.00  147.00   1.0000    1.0000
omega____ theta____ kappa____ phi______ frames
    -       64.0000   75.0000  -26.9986 119

#__ type_ start__ end____ width___ exp.time_
 91 omega   74.00  178.00   1.0000    1.0000
omega____ theta____ kappa____ phi______ frames
    -      109.7499   77.0000   30.0000 104

#__ type_ start__ end____ width___ exp.time_
 92 omega   74.00  178.00   1.0000    1.0000
omega____ theta____ kappa____ phi______ frames
    -      109.7499   77.0000  120.0000 104

#__ type_ start__ end____ width___ exp.time_
 93 omega   74.00  178.00   1.0000    1.0000
omega____ theta____ kappa____ phi______ frames
    -      109.7499   77.0000    0.0000 104

#__ type_ start__ end____ width___ exp.time_
 94 omega   77.00  178.00   1.0000    1.0000
omega____ theta____ kappa____ phi______ frames
    -      109.7499   61.0000 -150.0000 101

#__ type_ start__ end____ width___ exp.time_
 95 omega   74.00  178.00   1.0000    1.0000
omega____ theta____ kappa____ phi______ frames
    -      109.7499   77.0000  -60.0000 104

#__ type_ start__ end____ width___ exp.time_
 96 omega   79.00  178.00   1.0000    1.0000
omega____ theta____ kappa____ phi______ frames
    -      109.7499   45.0000 -180.0000 99
;
_diffrn_measurement_device 'four-circle diffractometer'
_diffrn_measurement_device_type 'SuperNova, Dual, Cu at zero, Atlas'
_diffrn_measurement_method '\w scans'
_diffrn_orient_matrix_UB_11 0.0794547000
_diffrn_orient_matrix_UB_12 -0.1103396000
_diffrn_orient_matrix_UB_13 -0.0483401000
_diffrn_orient_matrix_UB_21 -0.1053507000
_diffrn_orient_matrix_UB_22 -0.1292801000
_diffrn_orient_matrix_UB_23 0.0308465000
_diffrn_orient_matrix_UB_31 -0.1598319000
_diffrn_orient_matrix_UB_32 0.0303661000
_diffrn_orient_matrix_UB_33 -0.0443445000
_diffrn_radiation_monochromator mirror
_diffrn_radiation_probe x-ray
_diffrn_radiation_type CuK\a
_diffrn_radiation_wavelength 1.54184
_diffrn_reflns_av_R_equivalents 0.0304
_diffrn_reflns_av_unetI/netI 0.0099
_diffrn_reflns_Laue_measured_fraction_full 1.000
_diffrn_reflns_Laue_measured_fraction_max 0.999
_diffrn_reflns_limit_h_max 9
_diffrn_reflns_limit_h_min -9
_diffrn_reflns_limit_k_max 11
_diffrn_reflns_limit_k_min -11
_diffrn_reflns_limit_l_max 26
_diffrn_reflns_limit_l_min -26
_diffrn_reflns_number 48986
_diffrn_reflns_point_group_measured_fraction_full 1.000
_diffrn_reflns_point_group_measured_fraction_max 0.999
_diffrn_reflns_theta_full 67.684
_diffrn_reflns_theta_max 73.421
_diffrn_reflns_theta_min 4.160
_diffrn_source 'sealed X-ray tube'
_diffrn_source_type 'SuperNova (Cu) X-ray Source'
_exptl_absorpt_coefficient_mu 0.635
_exptl_absorpt_correction_T_max 0.942
_exptl_absorpt_correction_T_min 0.857
_exptl_absorpt_correction_type analytical
_exptl_absorpt_process_details
;
CrysAlisPro, Agilent Technologies,
Version 1.171.37.35 (release 13-08-2014 CrysAlis171 .NET)
(compiled Aug 13 2014,18:06:01)
Analytical numeric absorption correction using a multifaceted crystal
			model based on expressions derived by R.C. Clark & J.S. Reid.
(Clark, R. C. & Reid, J. S. (1995). Acta Cryst. A51, 887-897)
Empirical absorption correction using spherical harmonics,
 implemented in SCALE3 ABSPACK scaling algorithm.
;
_exptl_crystal_colour colourless
_exptl_crystal_colour_primary colourless
_exptl_crystal_density_diffrn 1.255
_exptl_crystal_description plate
_exptl_crystal_F_000 568
_exptl_crystal_size_max 0.3332
_exptl_crystal_size_mid 0.278
_exptl_crystal_size_min 0.1017
_refine_diff_density_max 0.149
_refine_diff_density_min -0.104
_refine_diff_density_rms 0.027
_refine_ls_abs_structure_details
;
 Refined as an inversion twin.
Hooft -0.06(4) using the student distribution
Pots-refinement Flack using the Parsons'method : -0.06(4), 1133 pairs

;
_refine_ls_abs_structure_Flack -0.1(2)
_refine_ls_extinction_coef 0.0055(5)
_refine_ls_extinction_expression Fc^*^=kFc[1+0.001xFc^2^\l^3^/sin(2\q)]^-1/4^
_refine_ls_extinction_method 'SHELXL-2014/7 (Sheldrick 2014'
_refine_ls_goodness_of_fit_ref 1.079
_refine_ls_hydrogen_treatment constr
_refine_ls_matrix_type full
_refine_ls_number_parameters 185
_refine_ls_number_reflns 2831
_refine_ls_number_restraints 0
_refine_ls_restrained_S_all 1.079
_refine_ls_R_factor_all 0.0263
_refine_ls_R_factor_gt 0.0254
_refine_ls_shift/su_max 0.000
_refine_ls_shift/su_mean 0.000
_refine_ls_structure_factor_coef Fsqd
_refine_ls_weighting_details 'w=1/[\s^2^(Fo^2^)+(0.0315P)^2^+0.1928P] where P=(Fo^2^+2Fc^2^)/3'
_refine_ls_weighting_scheme calc
_refine_ls_wR_factor_gt 0.0639
_refine_ls_wR_factor_ref 0.0646
_reflns_Friedel_coverage 0.710
_reflns_Friedel_fraction_full 1.000
_reflns_Friedel_fraction_max 0.999
_reflns_number_gt 2753
_reflns_number_total 2831
_reflns_threshold_expression 'I > 2\s(I)'
_cod_data_source_file ja6b02158_si_005.cif
_cod_data_source_block vb415
_cod_original_cell_volume 1409.478(15)
_cod_database_code 4130316
_chemical_oxdiff_formula 'C18 H18 O2'
_shelx_space_group_comment
;
The symmetry employed for this shelxl refinement is uniquely defined
by the following loop, which should always be used as a source of
symmetry information in preference to the above space-group names.
They are only intended as comments.
;
_reflns_odcompleteness_completeness 99.93
_reflns_odcompleteness_iscentric 1
_reflns_odcompleteness_theta 66.97
_olex2_refinement_description
;
1. Twinned data refinement
 Scales: 1.1(2) -0.1(2)
2. Fixed Uiso
 At 1.2 times of:
  All C(H) groups
 At 1.5 times of:
  All C(H,H,H) groups
3.a Ternary CH refined with riding coordinates:
 C13(H13), C2(H2), C10(H10), C11(H11)
3.b Aromatic/amide H refined with riding coordinates:
 C5(H5), C8(H8), C15(H15), C6(H6), C20(H20), C19(H19), C16(H16), C7(H7)
3.c Idealised Me refined as rotating group:
 C12(H12A,H12B,H12C), C18(H18A,H18B,H18C)
;
_shelx_shelxl_version_number 2014/7
_olex2_submission_special_instructions 'No special instructions were received'

loop_
_space_group_symop_operation_xyz
'x, y, z'
'-x+1/2, -y, z+1/2'
'-x, y+1/2, -z+1/2'
'x+1/2, -y+1/2, -z'

loop_
_atom_site_label
_atom_site_type_symbol
_atom_site_fract_x
_atom_site_fract_y
_atom_site_fract_z
_atom_site_U_iso_or_equiv
_atom_site_adp_type
_atom_site_occupancy
_atom_site_site_symmetry_order
_atom_site_calc_flag
_atom_site_refinement_flags_posn
O3 O 0.57480(14) 0.69515(12) 0.33156(5) 0.0342(3) Uani 1 1 d .
O1 O 0.65652(14) 0.44898(13) 0.35643(6) 0.0372(3) Uani 1 1 d .
C5 C 0.3275(2) 0.87028(16) 0.34659(7) 0.0301(3) Uani 1 1 d .
H5 H 0.4024 0.9455 0.3643 0.036 Uiso 1 1 calc R
C9 C 0.2902(2) 0.62173(16) 0.30187(7) 0.0273(3) Uani 1 1 d .
C13 C 0.5024(2) 0.37791(17) 0.38481(7) 0.0288(3) Uani 1 1 d .
H13 H 0.4434 0.4492 0.4147 0.035 Uiso 1 1 calc R
C12 C 0.1846(2) 0.31466(19) 0.34882(8) 0.0378(4) Uani 1 1 d .
H12A H 0.1345 0.4020 0.3706 0.057 Uiso 1 1 calc GR
H12B H 0.1833 0.2280 0.3771 0.057 Uiso 1 1 calc GR
H12C H 0.1119 0.2925 0.3115 0.057 Uiso 1 1 calc GR
C8 C 0.1077(2) 0.64623(17) 0.29391(7) 0.0322(3) Uani 1 1 d .
H8 H 0.0334 0.5710 0.2758 0.039 Uiso 1 1 calc R
C15 C 0.4563(2) 0.19238(18) 0.47131(7) 0.0340(3) Uani 1 1 d .
H15 H 0.3633 0.2552 0.4869 0.041 Uiso 1 1 calc R
C14 C 0.5560(2) 0.23786(16) 0.41933(6) 0.0286(3) Uani 1 1 d .
C6 C 0.1439(2) 0.89266(17) 0.33846(7) 0.0324(3) Uani 1 1 d .
H6 H 0.0922 0.9855 0.3508 0.039 Uiso 1 1 calc R
C20 C 0.6937(2) 0.14550(18) 0.39794(7) 0.0313(3) Uani 1 1 d .
H20 H 0.7639 0.1747 0.3627 0.038 Uiso 1 1 calc R
C4 C 0.3962(2) 0.73350(16) 0.32768(6) 0.0271(3) Uani 1 1 d .
C2 C 0.5955(2) 0.54244(18) 0.30843(7) 0.0330(3) Uani 1 1 d .
H2 H 0.6808 0.5401 0.2721 0.040 Uiso 1 1 calc R
C19 C 0.7287(2) 0.01047(18) 0.42816(8) 0.0337(3) Uani 1 1 d .
H19 H 0.8240 -0.0511 0.4134 0.040 Uiso 1 1 calc R
C16 C 0.4909(2) 0.05631(19) 0.50067(7) 0.0361(4) Uani 1 1 d .
H16 H 0.4199 0.0266 0.5357 0.043 Uiso 1 1 calc R
C10 C 0.4064(2) 0.48814(16) 0.28761(7) 0.0292(3) Uani 1 1 d .
H10 H 0.4039 0.4625 0.2418 0.035 Uiso 1 1 calc R
C17 C 0.6274(2) -0.03663(18) 0.47958(7) 0.0346(3) Uani 1 1 d .
C18 C 0.6649(3) -0.1851(2) 0.51070(10) 0.0493(5) Uani 1 1 d .
H18A H 0.6520 -0.2658 0.4798 0.074 Uiso 1 1 calc GR
H18B H 0.5793 -0.2008 0.5452 0.074 Uiso 1 1 calc GR
H18C H 0.7878 -0.1854 0.5274 0.074 Uiso 1 1 calc GR
C7 C 0.0345(2) 0.78266(18) 0.31277(7) 0.0339(3) Uani 1 1 d .
H7 H -0.0908 0.8004 0.3080 0.041 Uiso 1 1 calc R
C11 C 0.3764(2) 0.34782(16) 0.32905(7) 0.0286(3) Uani 1 1 d .
H11 H 0.4233 0.2587 0.3057 0.034 Uiso 1 1 calc R

loop_
_atom_site_aniso_label
_atom_site_aniso_U_11
_atom_site_aniso_U_22
_atom_site_aniso_U_33
_atom_site_aniso_U_23
_atom_site_aniso_U_13
_atom_site_aniso_U_12
O3 0.0261(5) 0.0315(5) 0.0452(6) 0.0012(5) -0.0001(5) -0.0042(4)
O1 0.0268(5) 0.0379(6) 0.0470(6) 0.0090(5) -0.0038(5) -0.0017(5)
C5 0.0353(8) 0.0254(7) 0.0296(7) 0.0016(5) 0.0020(6) -0.0075(6)
C9 0.0306(7) 0.0272(7) 0.0239(6) 0.0007(5) 0.0002(6) -0.0006(6)
C13 0.0282(7) 0.0287(7) 0.0296(7) -0.0019(6) -0.0009(6) -0.0003(6)
C12 0.0352(9) 0.0350(8) 0.0432(9) 0.0034(7) -0.0072(7) -0.0080(7)
C8 0.0312(8) 0.0306(7) 0.0347(8) -0.0026(6) -0.0057(6) -0.0023(6)
C15 0.0357(8) 0.0379(8) 0.0283(7) -0.0029(6) 0.0018(6) 0.0056(7)
C14 0.0306(7) 0.0290(7) 0.0262(6) -0.0033(6) -0.0033(6) 0.0007(6)
C6 0.0379(8) 0.0254(7) 0.0338(7) 0.0021(6) 0.0049(7) 0.0010(6)
C20 0.0283(7) 0.0365(8) 0.0291(7) -0.0008(6) -0.0002(6) 0.0001(6)
C4 0.0259(7) 0.0305(7) 0.0250(6) 0.0044(6) 0.0016(5) -0.0046(6)
C2 0.0297(8) 0.0340(7) 0.0353(7) 0.0031(6) 0.0048(6) 0.0007(7)
C19 0.0290(7) 0.0353(8) 0.0369(8) -0.0020(6) -0.0017(6) 0.0056(6)
C16 0.0382(8) 0.0433(9) 0.0267(7) 0.0025(6) 0.0010(6) 0.0006(7)
C10 0.0312(7) 0.0313(7) 0.0252(7) -0.0017(6) 0.0008(6) 0.0015(6)
C17 0.0356(8) 0.0360(8) 0.0320(7) 0.0020(6) -0.0079(6) 0.0008(7)
C18 0.0494(11) 0.0460(10) 0.0525(10) 0.0156(8) -0.0051(9) 0.0054(9)
C7 0.0291(8) 0.0336(8) 0.0392(8) 0.0032(6) -0.0018(6) 0.0011(6)
C11 0.0328(8) 0.0250(6) 0.0281(7) -0.0044(5) -0.0016(6) 0.0013(6)

loop_
_atom_type_symbol
_atom_type_description
_atom_type_scat_dispersion_real
_atom_type_scat_dispersion_imag
_atom_type_scat_source
C C 0.0181 0.0091 'International Tables Vol C Tables 4.2.6.8 and 6.1.1.4'
H H 0.0000 0.0000 'International Tables Vol C Tables 4.2.6.8 and 6.1.1.4'
O O 0.0492 0.0322 'International Tables Vol C Tables 4.2.6.8 and 6.1.1.4'

loop_
_exptl_crystal_face_index_h
_exptl_crystal_face_index_k
_exptl_crystal_face_index_l
_exptl_crystal_face_perp_dist
_exptl_oxdiff_crystal_face_indexfrac_h
_exptl_oxdiff_crystal_face_indexfrac_k
_exptl_oxdiff_crystal_face_indexfrac_l
_exptl_oxdiff_crystal_face_x
_exptl_oxdiff_crystal_face_y
_exptl_oxdiff_crystal_face_z
0 1 1 0.0508 0.0028 0.9994 1.0003 -0.1584 -0.0986 -0.0145
0 -1 -1 0.0508 -0.0028 -0.9994 -1.0003 0.1584 0.0986 0.0145
-1 0 -1 0.1130 -0.9993 0.0031 -0.9966 -0.0316 0.0741 0.2040
0 0 1 0.1009 0.0005 0.0001 0.9989 -0.0483 0.0308 -0.0444
1 0 -1 0.1349 0.9984 -0.0033 -1.0012 0.1281 -0.1356 -0.1153
0 0 -1 0.1160 -0.0005 -0.0001 -0.9989 0.0483 -0.0308 0.0444

loop_
_geom_angle_atom_site_label_1
_geom_angle_atom_site_label_2
_geom_angle_atom_site_label_3
_geom_angle
C4 O3 C2 108.35(11)
C2 O1 C13 108.11(11)
C6 C5 H5 121.5
C4 C5 H5 121.5
C4 C5 C6 116.93(14)
C8 C9 C10 131.58(14)
C4 C9 C8 119.48(14)
C4 C9 C10 108.94(13)
O1 C13 H13 109.5
O1 C13 C14 111.05(12)
O1 C13 C11 103.81(11)
C14 C13 H13 109.5
C14 C13 C11 113.17(12)
C11 C13 H13 109.6
H12A C12 H12B 109.5
H12A C12 H12C 109.5
H12B C12 H12C 109.5
C11 C12 H12A 109.5
C11 C12 H12B 109.5
C11 C12 H12C 109.5
C9 C8 H8 120.5
C9 C8 C7 119.06(14)
C7 C8 H8 120.5
C14 C15 H15 119.6
C16 C15 H15 119.6
C16 C15 C14 120.88(14)
C15 C14 C13 119.27(13)
C20 C14 C13 121.90(13)
C20 C14 C15 118.62(14)
C5 C6 H6 119.2
C7 C6 C5 121.53(14)
C7 C6 H6 119.2
C14 C20 H20 120.0
C19 C20 C14 120.04(14)
C19 C20 H20 120.0
O3 C4 C5 123.99(13)
O3 C4 C9 113.21(13)
C5 C4 C9 122.79(14)
O3 C2 H2 110.3
O3 C2 C10 107.03(12)
O1 C2 O3 110.32(12)
O1 C2 H2 110.3
O1 C2 C10 108.48(12)
C10 C2 H2 110.3
C20 C19 H19 119.2
C20 C19 C17 121.55(15)
C17 C19 H19 119.2
C15 C16 H16 119.6
C17 C16 C15 120.89(15)
C17 C16 H16 119.6
C9 C10 C2 102.43(12)
C9 C10 H10 111.5
C9 C10 C11 116.38(12)
C2 C10 H10 111.5
C11 C10 C2 102.76(12)
C11 C10 H10 111.5
C19 C17 C18 120.67(16)
C16 C17 C19 118.01(15)
C16 C17 C18 121.32(16)
C17 C18 H18A 109.5
C17 C18 H18B 109.5
C17 C18 H18C 109.5
H18A C18 H18B 109.5
H18A C18 H18C 109.5
H18B C18 H18C 109.5
C8 C7 H7 119.9
C6 C7 C8 120.21(14)
C6 C7 H7 119.9
C13 C11 C10 102.14(11)
C13 C11 H11 108.1
C12 C11 C13 113.20(12)
C12 C11 C10 116.84(12)
C12 C11 H11 108.1
C10 C11 H11 108.1

loop_
_geom_bond_atom_site_label_1
_geom_bond_atom_site_label_2
_geom_bond_distance
O3 C4 1.3734(18)
O3 C2 1.4567(19)
O1 C13 1.4417(18)
O1 C2 1.3935(19)
C5 H5 0.9500
C5 C6 1.390(2)
C5 C4 1.382(2)
C9 C8 1.384(2)
C9 C4 1.384(2)
C9 C10 1.503(2)
C13 H13 1.0000
C13 C14 1.503(2)
C13 C11 1.534(2)
C12 H12A 0.9800
C12 H12B 0.9800
C12 H12C 0.9800
C12 C11 1.516(2)
C8 H8 0.9500
C8 C7 1.392(2)
C15 H15 0.9500
C15 C14 1.391(2)
C15 C16 1.389(2)
C14 C20 1.390(2)
C6 H6 0.9500
C6 C7 1.387(2)
C20 H20 0.9500
C20 C19 1.390(2)
C2 H2 1.0000
C2 C10 1.551(2)
C19 H19 0.9500
C19 C17 1.392(2)
C16 H16 0.9500
C16 C17 1.385(2)
C10 H10 1.0000
C10 C11 1.547(2)
C17 C18 1.507(2)
C18 H18A 0.9800
C18 H18B 0.9800
C18 H18C 0.9800
C7 H7 0.9500
C11 H11 1.0000

loop_
_geom_torsion_atom_site_label_1
_geom_torsion_atom_site_label_2
_geom_torsion_atom_site_label_3
_geom_torsion_atom_site_label_4
_geom_torsion
O3 C2 C10 C9 -0.25(14)
O3 C2 C10 C11 -121.35(12)
O1 C13 C14 C15 150.50(14)
O1 C13 C14 C20 -34.79(19)
O1 C13 C11 C12 -163.41(12)
O1 C13 C11 C10 -36.93(14)
O1 C2 C10 C9 118.77(13)
O1 C2 C10 C11 -2.32(15)
C5 C6 C7 C8 -0.5(2)
C9 C8 C7 C6 0.7(2)
C9 C10 C11 C13 -87.55(15)
C9 C10 C11 C12 36.54(18)
C13 O1 C2 O3 95.06(14)
C13 O1 C2 C10 -21.88(15)
C13 C14 C20 C19 -174.41(14)
C8 C9 C4 O3 -178.68(13)
C8 C9 C4 C5 0.4(2)
C8 C9 C10 C2 179.65(16)
C8 C9 C10 C11 -69.1(2)
C15 C14 C20 C19 0.3(2)
C15 C16 C17 C19 0.0(2)
C15 C16 C17 C18 -179.41(15)
C14 C13 C11 C12 76.09(16)
C14 C13 C11 C10 -157.43(12)
C14 C15 C16 C17 1.0(2)
C14 C20 C19 C17 0.7(2)
C6 C5 C4 O3 178.84(13)
C6 C5 C4 C9 -0.2(2)
C20 C19 C17 C16 -0.8(2)
C20 C19 C17 C18 178.57(15)
C4 O3 C2 O1 -116.59(13)
C4 O3 C2 C10 1.24(14)
C4 C5 C6 C7 0.2(2)
C4 C9 C8 C7 -0.7(2)
C4 C9 C10 C2 -0.82(15)
C4 C9 C10 C11 110.40(14)
C2 O3 C4 C5 179.02(13)
C2 O3 C4 C9 -1.88(16)
C2 O1 C13 C14 159.28(12)
C2 O1 C13 C11 37.35(15)
C2 C10 C11 C13 23.47(14)
C2 C10 C11 C12 147.56(13)
C16 C15 C14 C13 173.72(14)
C16 C15 C14 C20 -1.2(2)
C10 C9 C8 C7 178.79(14)
C10 C9 C4 O3 1.72(17)
C10 C9 C4 C5 -179.16(13)
C11 C13 C14 C15 -93.21(16)
C11 C13 C14 C20 81.50(18)

loop_
_twin_individual_id
_twin_individual_mass_fraction_refined
1 1.1(2)
2 -0.1(2)
